data_4074105
loop_
_publ_author_name
'Zhang, Lei'
'Huang, Zhihong'
'Chen, Wei-Zhong'
'Negishi, Ei-ichi'
'Fanwick, Phillip E.'
'Updegraff, James B.'
'Protasiewicz, John D.'
'Ren, Tong'

_publ_section_title
;
 Negishi Coupling&#xE5F8;Expedient Formation of Biphenyls on the Periphery
 of Inorganic/Organometallic Diruthenium Species
;
_journal_issue 26
_journal_name_full Organometallics
_journal_page_first 6526
_journal_paper_doi 10.1021/om701083q
_journal_volume 26
_journal_year 2007
_chemical_formula_moiety 'C72 H43 Cl12 F3 N8 Ru2'
_chemical_formula_sum 'C72 H43 Cl12 F3 N8 Ru2'
_chemical_formula_weight 1704.68
_chemical_name_systematic
;

 ?

;
_space_group_IT_number 14
_symmetry_cell_setting monoclinic
_symmetry_space_group_name_Hall '-P 2yn'
_symmetry_space_group_name_H-M 'P 1 21/n 1'
_atom_sites_solution_hydrogens geom
_atom_sites_solution_primary direct
_atom_sites_solution_secondary difmap
_audit_creation_method SHELXL-97
_cell_angle_alpha 90.00
_cell_angle_beta 98.012(5)
_cell_angle_gamma 90.00
_cell_formula_units_Z 4
_cell_length_a 14.408(6)
_cell_length_b 24.520(9)
_cell_length_c 24.802(10)
_cell_measurement_reflns_used 7703
_cell_measurement_temperature 100(2)
_cell_measurement_theta_max 28.04
_cell_measurement_theta_min 2.35
_cell_volume 8677(6)
_computing_cell_refinement 'Bruker SMART'
_computing_data_collection 'Bruker SMART'
_computing_data_reduction 'Bruker SAINT'
_computing_molecular_graphics 'Bruker SHELXTL'
_computing_publication_material 'Bruker SHELXTL'
_computing_structure_refinement 'SHELXL-97 (Sheldrick, 1997)'
_computing_structure_solution 'SHELXS-97 (Sheldrick, 1990)'
_diffrn_ambient_temperature 100(2)
_diffrn_measured_fraction_theta_full 0.992
_diffrn_measured_fraction_theta_max 0.992
_diffrn_measurement_device_type 'Bruker AXS APEX II CCD area detector'
_diffrn_measurement_method 'phi and omega scans'
_diffrn_radiation_monochromator graphite
_diffrn_radiation_source 'fine-focus sealed tube'
_diffrn_radiation_type MoK\a
_diffrn_radiation_wavelength 0.71073
_diffrn_reflns_av_R_equivalents 0.0792
_diffrn_reflns_av_sigmaI/netI 0.0841
_diffrn_reflns_limit_h_max 18
_diffrn_reflns_limit_h_min -18
_diffrn_reflns_limit_k_max 31
_diffrn_reflns_limit_k_min -31
_diffrn_reflns_limit_l_max 32
_diffrn_reflns_limit_l_min -32
_diffrn_reflns_number 97363
_diffrn_reflns_theta_full 27.50
_diffrn_reflns_theta_max 27.50
_diffrn_reflns_theta_min 1.65
_exptl_absorpt_coefficient_mu 0.764
_exptl_absorpt_correction_T_max 0.8319
_exptl_absorpt_correction_T_min 0.8144
_exptl_absorpt_correction_type multi-scan
_exptl_absorpt_process_details 'AXScale in APEX2 (Bruker, 2004)'
_exptl_crystal_colour purple
_exptl_crystal_density_diffrn 1.305
_exptl_crystal_density_meas ?
_exptl_crystal_density_method 'not measured'
_exptl_crystal_description irregular
_exptl_crystal_F_000 3400
_exptl_crystal_size_max 0.28
_exptl_crystal_size_mid 0.27
_exptl_crystal_size_min 0.25
_refine_diff_density_max 1.483
_refine_diff_density_min -1.857
_refine_diff_density_rms 0.127
_refine_ls_extinction_method none
_refine_ls_goodness_of_fit_ref 1.102
_refine_ls_hydrogen_treatment constr
_refine_ls_matrix_type full
_refine_ls_number_parameters 877
_refine_ls_number_reflns 19770
_refine_ls_number_restraints 0
_refine_ls_restrained_S_all 1.102
_refine_ls_R_factor_all 0.1105
_refine_ls_R_factor_gt 0.0657
_refine_ls_shift/su_max 0.018
_refine_ls_shift/su_mean 0.000
_refine_ls_structure_factor_coef Fsqd
_refine_ls_weighting_details 'calc w=1/[\s^2^(Fo^2^)+(0.0907P)^2^+0.0000P] where P=(Fo^2^+2Fc^2^)/3'
_refine_ls_weighting_scheme calc
_refine_ls_wR_factor_gt 0.1639
_refine_ls_wR_factor_ref 0.1806
_reflns_number_gt 11941
_reflns_number_total 19770
_reflns_threshold_expression >2sigma(I)
_cod_data_source_file om701083q-file002.cif
_cod_data_source_block compd02b
_cod_depositor_comments
;
The following automatic conversions were performed:

'_symmetry_cell_setting' value 'Monoclinic' changed to 'monoclinic'
according to /home/saulius/struct/CIF-dictionaries/cif_core.dic
dictionary named 'cif_core.dic' version 2.4.1 from 2010-06-29.

Automatic conversion script
Id: cif_fix_values 1715 2011-07-08 13:25:40Z adriana 

The following automatic conversions were performed:

'_exptl_crystal_density_meas' value 'not measured' was changed to '?'
- the value is perceived as not measured.

Automatic conversion script
Id: cif_fix_values 3008 2015-01-20 13:52:24Z robertas 
;
_cod_original_cell_volume 8676(6)
_cod_original_sg_symbol_H-M P2(1)/n
_cod_database_code 4074105

loop_
_symmetry_equiv_pos_as_xyz
'x, y, z'
'-x+1/2, y+1/2, -z+1/2'
'-x, -y, -z'
'x-1/2, -y-1/2, z-1/2'

loop_
_atom_site_label
_atom_site_type_symbol
_atom_site_fract_x
_atom_site_fract_y
_atom_site_fract_z
_atom_site_U_iso_or_equiv
_atom_site_adp_type
_atom_site_occupancy
_atom_site_symmetry_multiplicity
_atom_site_calc_flag
_atom_site_refinement_flags
C90 C -0.0571(4) 0.40472(18) 0.95633(16) 0.057(2) Uani 1 1 d G
C91 C 0.0149(3) 0.3934(2) 0.9982(2) 0.071(2) Uani 1 1 d G
H91 H 0.0748 0.4097 0.9983 0.086 Uiso 1 1 calc R
C92 C -0.0006(3) 0.3582(2) 1.04000(17) 0.076(3) Uani 1 1 d G
H92 H 0.0486 0.3505 1.0686 0.092 Uiso 1 1 calc R
C93 C -0.0882(4) 0.33442(18) 1.03991(18) 0.0557(19) Uani 1 1 d G
C94 C -0.1602(3) 0.3458(2) 0.9980(2) 0.078(3) Uani 1 1 d G
C95 C -0.1447(3) 0.3809(2) 0.95625(19) 0.055(3) Uani 1 1 d G
Ru1 Ru 0.20471(3) 0.565288(15) 0.719514(16) 0.02044(11) Uani 1 1 d .
Ru2 Ru 0.05153(3) 0.615034(15) 0.693034(16) 0.02111(11) Uani 1 1 d .
Cl10 Cl 0.19517(10) 0.29314(5) 0.65926(7) 0.0407(4) Uani 1 1 d .
F3 F -0.0857(4) 0.3276(2) 1.13463(19) 0.0990(18) Uani 1 1 d .
F2 F -0.1901(4) 0.2817(2) 1.0840(2) 0.0967(17) Uani 1 1 d .
F1 F -0.0461(4) 0.2566(2) 1.0926(2) 0.0990(17) Uani 1 1 d .
N5 N 0.2629(3) 0.60789(16) 0.66137(15) 0.0211(9) Uani 1 1 d .
N7 N 0.0279(3) 0.53934(15) 0.65071(15) 0.0197(8) Uani 1 1 d .
N8 N 0.1782(3) 0.50145(15) 0.66837(15) 0.0190(8) Uani 1 1 d .
N4 N 0.2189(3) 0.63311(16) 0.77232(16) 0.0252(9) Uani 1 1 d .
N6 N 0.1150(3) 0.64386(16) 0.62855(16) 0.0216(9) Uani 1 1 d .
N3 N 0.0893(3) 0.68404(16) 0.73401(16) 0.0263(10) Uani 1 1 d .
N1 N 0.0037(3) 0.58314(16) 0.75715(17) 0.0250(9) Uani 1 1 d .
N2 N 0.1314(3) 0.52491(15) 0.77119(16) 0.0220(9) Uani 1 1 d .
Cl11 Cl -0.18934(11) 0.50730(7) 0.47094(6) 0.0502(4) Uani 1 1 d .
Cl5 Cl 0.61216(10) 0.63793(7) 0.72640(7) 0.0510(4) Uani 1 1 d .
Cl9 Cl 0.49348(10) 0.41932(7) 0.63845(8) 0.0539(5) Uani 1 1 d .
Cl6 Cl 0.48834(12) 0.56661(8) 0.52358(7) 0.0598(5) Uani 1 1 d .
Cl12 Cl -0.31229(10) 0.49018(8) 0.66515(7) 0.0548(5) Uani 1 1 d .
Cl1 Cl 0.15852(14) 0.88457(6) 0.70282(9) 0.0684(6) Uani 1 1 d .
Cl4 Cl 0.34446(16) 0.55981(8) 0.96196(7) 0.0713(6) Uani 1 1 d .
Cl8 Cl -0.08658(15) 0.80263(8) 0.54306(8) 0.0718(6) Uani 1 1 d .
Cl3 Cl 0.53060(13) 0.71278(8) 0.86427(8) 0.0680(6) Uani 1 1 d .
Cl7 Cl 0.0161(2) 0.63371(17) 0.42216(16) 0.0595(9) Uani 0.82 1 d P
Cl2 Cl -0.18987(15) 0.81587(8) 0.71565(13) 0.0965(9) Uani 1 1 d .
C2 C 0.3253(3) 0.54128(19) 0.75949(19) 0.0228(11) Uani 1 1 d .
C3 C -0.0705(4) 0.63612(19) 0.6516(2) 0.0263(11) Uani 1 1 d .
C4 C -0.1435(4) 0.6518(2) 0.6274(2) 0.0285(12) Uani 1 1 d .
C5 C 0.0894(3) 0.50113(19) 0.64464(19) 0.0172(9) Uani 1 1 d .
H5 H 0.073(3) 0.472(2) 0.6279(19) 0.021 Uiso 1 1 d .
C6 C -0.1685(4) 0.5097(2) 0.5420(2) 0.0273(11) Uani 1 1 d .
C7 C 0.2330(3) 0.45431(18) 0.66256(19) 0.0185(10) Uani 1 1 d .
C8 C 0.1679(4) 0.67790(19) 0.76862(19) 0.0262(11) Uani 1 1 d .
H8 H 0.1884 0.7075 0.7920 0.031 Uiso 1 1 calc R
C9 C 0.3998(3) 0.52422(19) 0.78280(19) 0.0224(10) Uani 1 1 d .
C10 C 0.2047(3) 0.6359(2) 0.6247(2) 0.0230(10) Uani 1 1 d .
H10 H 0.2291 0.6509 0.5942 0.028 Uiso 1 1 calc R
C11 C -0.0793(3) 0.52303(19) 0.5671(2) 0.0243(11) Uani 1 1 d .
H11 H -0.0302 0.5298 0.5461 0.029 Uiso 1 1 calc R
C12 C 0.3261(3) 0.4592(2) 0.6554(2) 0.0279(11) Uani 1 1 d .
H12 H 0.3542 0.4942 0.6553 0.033 Uiso 1 1 calc R
C13 C 0.4875(4) 0.5037(2) 0.8093(2) 0.0295(12) Uani 1 1 d .
C14 C 0.3567(3) 0.60486(19) 0.6491(2) 0.0223(10) Uani 1 1 d .
C15 C -0.0560(4) 0.4693(2) 0.8160(2) 0.0377(14) Uani 1 1 d .
H15 H -0.0839 0.4638 0.7794 0.045 Uiso 1 1 calc R
C16 C 0.4314(3) 0.6197(2) 0.6894(2) 0.0250(11) Uani 1 1 d .
H16 H 0.4200 0.6305 0.7247 0.030 Uiso 1 1 calc R
C17 C 0.3674(4) 0.6688(2) 0.8195(2) 0.0338(13) Uani 1 1 d .
H17 H 0.3727 0.6922 0.7895 0.041 Uiso 1 1 calc R
C18 C 0.4350(4) 0.6691(2) 0.8641(3) 0.0426(15) Uani 1 1 d .
C19 C 0.5206(4) 0.6183(2) 0.6765(2) 0.0311(12) Uani 1 1 d .
C20 C 0.2831(4) 0.6005(2) 0.8627(2) 0.0356(13) Uani 1 1 d .
H20 H 0.2306 0.5771 0.8630 0.043 Uiso 1 1 calc R
C21 C -0.2289(4) 0.6711(2) 0.5957(2) 0.0338(13) Uani 1 1 d .
C22 C 0.0647(3) 0.6695(2) 0.5810(2) 0.0264(11) Uani 1 1 d .
C23 C 0.0086(4) 0.5106(2) 0.8277(2) 0.0284(12) Uani 1 1 d .
C24 C -0.2230(3) 0.5021(2) 0.6265(2) 0.0341(13) Uani 1 1 d .
C25 C 0.2470(3) 0.35741(19) 0.6567(2) 0.0271(11) Uani 1 1 d .
C26 C -0.2423(4) 0.5000(2) 0.5705(2) 0.0329(13) Uani 1 1 d .
H26 H -0.3034 0.4922 0.5525 0.040 Uiso 1 1 calc R
C27 C 0.3388(4) 0.3607(2) 0.6487(2) 0.0324(13) Uani 1 1 d .
H27 H 0.3745 0.3290 0.6435 0.039 Uiso 1 1 calc R
C28 C 0.0791(4) 0.8326(2) 0.7114(2) 0.0375(14) Uani 1 1 d .
C29 C 0.1162(4) 0.7799(2) 0.7188(2) 0.0336(13) Uani 1 1 d .
H29 H 0.1812 0.7730 0.7191 0.040 Uiso 1 1 calc R
C30 C 0.0484(4) 0.5408(2) 0.7838(2) 0.0255(11) Uani 1 1 d .
C31 C 0.3779(4) 0.4133(2) 0.6485(2) 0.0322(12) Uani 1 1 d .
C32 C 0.1719(4) 0.4734(2) 0.7954(2) 0.0288(12) Uani 1 1 d .
H32A H 0.2325 0.4666 0.7830 0.043 Uiso 1 1 calc R
H32B H 0.1292 0.4431 0.7841 0.043 Uiso 1 1 calc R
H32C H 0.1807 0.4763 0.8352 0.043 Uiso 1 1 calc R
C33 C -0.0632(3) 0.52622(18) 0.6230(2) 0.0206(10) Uani 1 1 d .
C34 C -0.1349(3) 0.5166(2) 0.6534(2) 0.0290(12) Uani 1 1 d .
H34 H -0.1244 0.5197 0.6920 0.035 Uiso 1 1 calc R
C35 C -0.0404(4) 0.7483(2) 0.7244(3) 0.0398(14) Uani 1 1 d .
H35 H -0.0831 0.7197 0.7287 0.048 Uiso 1 1 calc R
C36 C 0.3747(4) 0.5891(2) 0.5989(2) 0.0282(12) Uani 1 1 d .
H36 H 0.3248 0.5789 0.5716 0.034 Uiso 1 1 calc R
C37 C 0.4673(4) 0.5881(2) 0.5880(2) 0.0351(13) Uani 1 1 d .
C38 C -0.1015(7) 0.3006(3) 1.0875(3) 0.065(2) Uani 1 1 d .
C39 C 0.2917(4) 0.6342(2) 0.8183(2) 0.0289(12) Uani 1 1 d .
C40 C -0.0811(4) 0.4358(2) 0.8560(2) 0.0428(15) Uani 1 1 d .
H40 H -0.1252 0.4073 0.8468 0.051 Uiso 1 1 calc R
C41 C -0.2885(4) 0.7078(3) 0.6166(3) 0.0523(18) Uani 1 1 d .
H41 H -0.2728 0.7206 0.6529 0.063 Uiso 1 1 calc R
C42 C 0.0614(4) 0.6431(2) 0.5307(2) 0.0340(13) Uani 1 1 d .
H42 H 0.0932 0.6094 0.5279 0.041 Uiso 1 1 calc R
C43 C -0.3688(5) 0.7257(3) 0.5862(4) 0.074(3) Uani 1 1 d .
H43 H -0.4079 0.7513 0.6009 0.088 Uiso 1 1 calc R
C44 C 0.5658(4) 0.5011(2) 0.7834(3) 0.0426(15) Uani 1 1 d .
H44 H 0.5618 0.5121 0.7464 0.051 Uiso 1 1 calc R
C45 C 0.1932(3) 0.4025(2) 0.6642(2) 0.0264(11) Uani 1 1 d .
H45 H 0.1300 0.3984 0.6705 0.032 Uiso 1 1 calc R
C46 C 0.4319(5) 0.6362(3) 0.9081(3) 0.0499(18) Uani 1 1 d .
H46 H 0.4805 0.6365 0.9383 0.060 Uiso 1 1 calc R
C47 C 0.0433(4) 0.5196(2) 0.8820(2) 0.0420(15) Uani 1 1 d .
H47 H 0.0848 0.5493 0.8913 0.050 Uiso 1 1 calc R
C48 C 0.0111(5) 0.6669(3) 0.4854(2) 0.0473(17) Uani 1 1 d .
C49 C 0.0194(4) 0.7190(2) 0.5848(2) 0.0338(13) Uani 1 1 d .
H49 H 0.0222 0.7373 0.6187 0.041 Uiso 1 1 calc R
C50 C 0.5408(4) 0.6033(2) 0.6260(3) 0.0389(14) Uani 1 1 d .
H50 H 0.6033 0.6035 0.6179 0.047 Uiso 1 1 calc R
C53 C -0.0298(4) 0.7413(3) 0.5379(3) 0.0425(15) Uani 1 1 d .
C54 C 0.0539(4) 0.7381(2) 0.7258(2) 0.0290(12) Uani 1 1 d .
C55 C 0.0191(5) 0.4867(3) 0.9225(2) 0.0468(16) Uani 1 1 d .
H55 H 0.0443 0.4934 0.9594 0.056 Uiso 1 1 calc R
C56 C -0.0113(5) 0.8443(2) 0.7098(3) 0.0513(18) Uani 1 1 d .
H56 H -0.0339 0.8805 0.7042 0.062 Uiso 1 1 calc R
C57 C -0.0419(4) 0.4436(2) 0.9097(3) 0.0400(14) Uani 1 1 d .
C58 C -0.2536(4) 0.6532(3) 0.5423(3) 0.0505(17) Uani 1 1 d .
H58 H -0.2137 0.6285 0.5270 0.061 Uiso 1 1 calc R
C59 C 0.3555(5) 0.6027(3) 0.9068(2) 0.0457(16) Uani 1 1 d .
C60 C -0.3355(6) 0.6709(4) 0.5111(3) 0.072(2) Uani 1 1 d .
H60 H -0.3518 0.6586 0.4747 0.086 Uiso 1 1 calc R
C61 C -0.0803(4) 0.6052(2) 0.7774(2) 0.0388(14) Uani 1 1 d .
H61A H -0.1007 0.5798 0.8040 0.058 Uiso 1 1 calc R
H61B H -0.1307 0.6099 0.7469 0.058 Uiso 1 1 calc R
H61C H -0.0652 0.6405 0.7949 0.058 Uiso 1 1 calc R
C62 C -0.3926(6) 0.7066(4) 0.5341(4) 0.076(3) Uani 1 1 d .
H62 H -0.4497 0.7183 0.5135 0.092 Uiso 1 1 calc R
C63 C -0.0350(4) 0.7160(2) 0.4883(3) 0.0475(17) Uani 1 1 d .
H63 H -0.0695 0.7318 0.4567 0.057 Uiso 1 1 calc R
C65 C -0.0711(4) 0.8017(2) 0.7166(3) 0.0490(17) Uani 1 1 d .
C66 C 0.4951(5) 0.4853(3) 0.8633(2) 0.0494(17) Uani 1 1 d .
H66 H 0.4418 0.4854 0.8819 0.059 Uiso 1 1 calc R
C67 C 0.5814(6) 0.4669(4) 0.8894(3) 0.080(3) Uani 1 1 d .
H67 H 0.5870 0.4549 0.9261 0.096 Uiso 1 1 calc R
C68 C 0.6501(5) 0.4828(3) 0.8106(3) 0.067(2) Uani 1 1 d .
H68 H 0.7036 0.4821 0.7922 0.080 Uiso 1 1 calc R
C71 C 0.6581(6) 0.4660(4) 0.8625(4) 0.088(3) Uani 1 1 d .
H71 H 0.7167 0.4536 0.8806 0.106 Uiso 1 1 calc R
C95' C -0.1107(3) 0.3943(2) 0.9624(2) 0.0070(11) Uani 1 1 d .
Cl7' Cl -0.0394(17) 0.6331(6) 0.4333(7) 0.140(11) Uani 0.21 1 d P

loop_
_atom_site_aniso_label
_atom_site_aniso_U_11
_atom_site_aniso_U_22
_atom_site_aniso_U_33
_atom_site_aniso_U_23
_atom_site_aniso_U_13
_atom_site_aniso_U_12
C90 0.100(7) 0.036(4) 0.031(4) -0.005(3) -0.005(4) 0.032(4)
C91 0.077(6) 0.072(5) 0.068(5) 0.023(4) 0.019(4) -0.012(4)
C92 0.110(7) 0.066(5) 0.056(5) 0.015(4) 0.018(5) -0.019(5)
C93 0.082(5) 0.042(4) 0.047(4) 0.009(3) 0.023(4) 0.012(4)
C94 0.067(5) 0.075(6) 0.097(6) 0.042(5) 0.031(5) 0.013(4)
C95 0.044(6) 0.056(6) 0.072(6) 0.041(5) 0.040(5) 0.016(4)
Ru1 0.0201(2) 0.01670(19) 0.0236(2) -0.00015(16) -0.00005(15) -0.00142(16)
Ru2 0.0205(2) 0.01595(19) 0.0265(2) 0.00043(16) 0.00200(16) -0.00153(15)
Cl10 0.0346(8) 0.0163(6) 0.0678(10) 0.0039(6) -0.0050(7) -0.0017(5)
F3 0.160(5) 0.085(4) 0.057(3) 0.002(3) 0.035(3) -0.032(4)
F2 0.135(5) 0.073(3) 0.093(4) 0.018(3) 0.050(3) -0.023(3)
F1 0.146(5) 0.062(3) 0.095(4) 0.034(3) 0.038(3) 0.019(3)
N5 0.018(2) 0.022(2) 0.022(2) 0.0005(17) -0.0002(16) -0.0040(16)
N7 0.018(2) 0.017(2) 0.024(2) -0.0010(16) 0.0031(16) 0.0051(16)
N8 0.0140(19) 0.0166(19) 0.027(2) -0.0019(16) 0.0032(16) 0.0035(15)
N4 0.029(2) 0.020(2) 0.025(2) -0.0024(17) -0.0026(18) 0.0018(18)
N6 0.014(2) 0.021(2) 0.030(2) 0.0041(17) 0.0005(17) 0.0000(16)
N3 0.036(3) 0.016(2) 0.025(2) 0.0010(17) -0.0002(19) -0.0002(18)
N1 0.026(2) 0.020(2) 0.030(2) 0.0004(18) 0.0086(18) 0.0054(17)
N2 0.021(2) 0.017(2) 0.029(2) 0.0042(17) 0.0046(17) 0.0014(16)
Cl11 0.0412(9) 0.0735(11) 0.0322(8) -0.0046(7) -0.0078(6) -0.0192(8)
Cl5 0.0266(8) 0.0675(11) 0.0554(10) 0.0000(8) -0.0071(7) -0.0151(7)
Cl9 0.0220(7) 0.0448(9) 0.0974(14) -0.0128(9) 0.0169(8) 0.0008(6)
Cl6 0.0474(10) 0.0742(12) 0.0632(11) -0.0298(9) 0.0265(8) -0.0116(9)
Cl12 0.0247(7) 0.0807(13) 0.0612(11) -0.0010(9) 0.0141(7) -0.0149(8)
Cl1 0.0685(12) 0.0268(8) 0.0986(15) 0.0191(9) -0.0275(11) -0.0175(8)
Cl4 0.1094(17) 0.0722(13) 0.0278(8) 0.0114(8) -0.0059(9) 0.0175(12)
Cl8 0.0874(14) 0.0629(12) 0.0655(12) 0.0263(10) 0.0120(10) 0.0443(11)
Cl3 0.0459(10) 0.0638(12) 0.0861(14) -0.0240(10) -0.0193(9) -0.0109(9)
Cl7 0.093(2) 0.0438(15) 0.0340(13) -0.0021(10) -0.0194(14) -0.0049(16)
Cl2 0.0545(12) 0.0400(10) 0.198(3) -0.0063(13) 0.0278(15) 0.0170(9)
C2 0.028(3) 0.016(2) 0.023(3) -0.0014(19) -0.002(2) -0.005(2)
C3 0.029(3) 0.012(2) 0.040(3) 0.000(2) 0.009(2) 0.004(2)
C4 0.023(3) 0.019(3) 0.043(3) -0.001(2) 0.002(2) 0.000(2)
C5 0.012(2) 0.017(2) 0.024(3) -0.0023(19) 0.0049(18) -0.0056(18)
C6 0.027(3) 0.025(3) 0.028(3) -0.002(2) -0.002(2) -0.002(2)
C7 0.013(2) 0.016(2) 0.026(3) -0.0024(19) 0.0019(19) 0.0015(18)
C8 0.041(3) 0.015(2) 0.021(3) -0.0053(19) -0.001(2) -0.002(2)
C9 0.023(3) 0.020(2) 0.022(2) -0.002(2) -0.004(2) -0.004(2)
C10 0.020(3) 0.024(3) 0.026(3) 0.000(2) 0.004(2) -0.006(2)
C11 0.015(2) 0.021(2) 0.038(3) -0.002(2) 0.008(2) -0.0039(19)
C12 0.025(3) 0.023(3) 0.036(3) -0.007(2) 0.004(2) -0.003(2)
C13 0.027(3) 0.027(3) 0.031(3) -0.002(2) -0.008(2) 0.005(2)
C14 0.015(2) 0.019(2) 0.031(3) 0.001(2) -0.002(2) -0.0043(19)
C15 0.033(3) 0.039(3) 0.040(3) 0.007(3) 0.002(3) -0.004(3)
C16 0.019(2) 0.025(3) 0.029(3) -0.001(2) 0.000(2) -0.006(2)
C17 0.036(3) 0.027(3) 0.037(3) -0.010(2) -0.002(2) 0.001(2)
C18 0.036(3) 0.039(3) 0.049(4) -0.018(3) -0.008(3) 0.005(3)
C19 0.020(3) 0.026(3) 0.045(3) 0.004(2) 0.000(2) -0.004(2)
C20 0.045(3) 0.034(3) 0.028(3) 0.001(2) 0.004(2) 0.003(3)
C21 0.017(3) 0.031(3) 0.053(4) 0.017(3) 0.006(2) 0.003(2)
C22 0.013(2) 0.029(3) 0.036(3) 0.014(2) 0.000(2) -0.005(2)
C23 0.027(3) 0.023(3) 0.038(3) 0.007(2) 0.012(2) 0.007(2)
C24 0.016(3) 0.040(3) 0.048(3) -0.002(3) 0.008(2) -0.003(2)
C25 0.023(3) 0.018(2) 0.037(3) 0.000(2) -0.007(2) 0.002(2)
C26 0.018(3) 0.040(3) 0.039(3) -0.003(3) -0.004(2) -0.005(2)
C27 0.022(3) 0.028(3) 0.047(3) -0.009(2) 0.002(2) 0.010(2)
C28 0.036(3) 0.017(3) 0.052(4) 0.001(2) -0.016(3) -0.004(2)
C29 0.031(3) 0.020(3) 0.046(3) 0.001(2) -0.009(3) -0.005(2)
C30 0.028(3) 0.022(3) 0.029(3) -0.003(2) 0.011(2) 0.003(2)
C31 0.020(3) 0.032(3) 0.045(3) -0.007(3) 0.005(2) -0.006(2)
C32 0.032(3) 0.020(3) 0.035(3) 0.005(2) 0.007(2) 0.004(2)
C33 0.008(2) 0.015(2) 0.037(3) 0.001(2) -0.0011(19) -0.0002(17)
C34 0.026(3) 0.032(3) 0.027(3) 0.002(2) -0.002(2) -0.004(2)
C35 0.040(3) 0.023(3) 0.058(4) -0.004(3) 0.008(3) 0.004(2)
C36 0.027(3) 0.021(3) 0.036(3) -0.003(2) 0.003(2) -0.004(2)
C37 0.034(3) 0.028(3) 0.044(3) -0.005(3) 0.010(3) -0.002(2)
C38 0.101(7) 0.043(4) 0.057(5) 0.008(4) 0.032(5) 0.000(4)
C39 0.035(3) 0.018(2) 0.030(3) -0.008(2) -0.006(2) 0.003(2)
C40 0.048(4) 0.035(3) 0.047(4) 0.013(3) 0.013(3) -0.007(3)
C41 0.027(3) 0.041(4) 0.091(5) 0.017(4) 0.017(3) 0.008(3)
C42 0.037(3) 0.025(3) 0.035(3) 0.006(2) -0.008(2) -0.009(2)
C43 0.036(4) 0.066(5) 0.121(8) 0.035(5) 0.017(5) 0.030(4)
C44 0.028(3) 0.048(4) 0.050(4) 0.004(3) -0.002(3) 0.014(3)
C45 0.015(2) 0.026(3) 0.037(3) 0.001(2) -0.001(2) 0.002(2)
C46 0.052(4) 0.053(4) 0.037(4) -0.019(3) -0.019(3) 0.011(3)
C47 0.058(4) 0.034(3) 0.037(3) -0.001(3) 0.015(3) -0.013(3)
C48 0.057(4) 0.041(4) 0.038(3) 0.009(3) -0.016(3) -0.022(3)
C49 0.032(3) 0.029(3) 0.041(3) 0.009(2) 0.010(3) 0.003(2)
C50 0.023(3) 0.037(3) 0.059(4) -0.001(3) 0.014(3) -0.001(2)
C53 0.034(3) 0.042(4) 0.050(4) 0.017(3) 0.002(3) 0.011(3)
C54 0.029(3) 0.020(3) 0.036(3) -0.002(2) -0.004(2) -0.001(2)
C55 0.071(5) 0.040(4) 0.032(3) 0.000(3) 0.017(3) -0.008(3)
C56 0.049(4) 0.019(3) 0.080(5) -0.004(3) -0.013(4) 0.006(3)
C57 0.043(4) 0.029(3) 0.052(4) 0.012(3) 0.020(3) 0.000(3)
C58 0.037(4) 0.051(4) 0.060(4) 0.017(3) -0.004(3) -0.005(3)
C59 0.065(5) 0.041(4) 0.028(3) 0.001(3) -0.002(3) 0.013(3)
C60 0.061(5) 0.077(6) 0.070(5) 0.030(4) -0.016(4) -0.007(4)
C61 0.039(3) 0.037(3) 0.044(3) 0.006(3) 0.020(3) 0.011(3)
C62 0.043(5) 0.093(7) 0.090(7) 0.045(6) 0.000(5) 0.011(4)
C63 0.049(4) 0.039(4) 0.049(4) 0.019(3) -0.013(3) -0.009(3)
C65 0.042(4) 0.029(3) 0.076(5) -0.004(3) 0.009(3) 0.013(3)
C66 0.056(4) 0.053(4) 0.036(3) 0.005(3) -0.005(3) 0.016(3)
C67 0.082(6) 0.104(7) 0.048(5) 0.008(4) -0.009(4) 0.043(5)
C68 0.027(4) 0.096(6) 0.074(5) -0.002(5) -0.002(3) 0.011(4)
C71 0.064(6) 0.122(8) 0.071(6) 0.001(5) -0.019(5) 0.056(6)
C95' -0.002(2) 0.017(2) 0.008(2) 0.0212(18) 0.0078(18) -0.0103(18)
Cl7' 0.28(3) 0.029(6) 0.071(12) -0.026(7) -0.106(15) 0.032(13)

loop_
_atom_type_symbol
_atom_type_description
_atom_type_scat_dispersion_real
_atom_type_scat_dispersion_imag
_atom_type_scat_source
C C 0.0033 0.0016 'International Tables Vol C Tables 4.2.6.8 and 6.1.1.4'
H H 0.0000 0.0000 'International Tables Vol C Tables 4.2.6.8 and 6.1.1.4'
N N 0.0061 0.0033 'International Tables Vol C Tables 4.2.6.8 and 6.1.1.4'
F F 0.0171 0.0103 'International Tables Vol C Tables 4.2.6.8 and 6.1.1.4'
Cl Cl 0.1484 0.1585 'International Tables Vol C Tables 4.2.6.8 and 6.1.1.4'
Ru Ru -1.2594 0.8363 'International Tables Vol C Tables 4.2.6.8 and 6.1.1.4'

loop_
_geom_angle_atom_site_label_1
_geom_angle_atom_site_label_2
_geom_angle_atom_site_label_3
_geom_angle
C95' C90 C91 114.3(5)
C95' C90 C95 12.3(6)
C91 C90 C95 120.0
C95' C90 C57 123.3(6)
C91 C90 C57 121.1(4)
C95 C90 C57 118.9(4)
C92 C91 C90 120.0
C92 C91 H91 120.0
C90 C91 H91 120.0
C91 C92 C93 120.0
C91 C92 H92 120.0
C93 C92 H92 120.0
C94 C93 C92 120.0
C94 C93 C38 122.9(5)
C92 C93 C38 117.0(5)
C93 C94 C95 120.0
C93 C94 C95' 101.8(2)
C95 C94 C95' 18.9(2)
C95' C95 C94 111.5(7)
C95' C95 C90 17.7(9)
C94 C95 C90 120.0
C2 Ru1 N8 99.28(17)
C2 Ru1 N2 92.10(18)
N8 Ru1 N2 87.08(16)
C2 Ru1 N5 95.04(18)
N8 Ru1 N5 90.75(16)
N2 Ru1 N5 172.79(15)
C2 Ru1 N4 85.45(17)
N8 Ru1 N4 174.70(15)
N2 Ru1 N4 90.36(16)
N5 Ru1 N4 91.22(16)
C2 Ru1 Ru2 162.49(14)
N8 Ru1 Ru2 97.42(10)
N2 Ru1 Ru2 83.51(11)
N5 Ru1 Ru2 89.96(11)
N4 Ru1 Ru2 77.66(11)
C3 Ru2 N1 97.88(19)
C3 Ru2 N3 101.59(18)
N1 Ru2 N3 91.50(17)
C3 Ru2 N6 88.01(18)
N1 Ru2 N6 173.80(16)
N3 Ru2 N6 89.20(16)
C3 Ru2 N7 84.42(17)
N1 Ru2 N7 90.12(16)
N3 Ru2 N7 173.49(16)
N6 Ru2 N7 88.52(15)
C3 Ru2 Ru1 160.42(14)
N1 Ru2 Ru1 89.42(12)
N3 Ru2 Ru1 96.32(12)
N6 Ru2 Ru1 84.38(11)
N7 Ru2 Ru1 77.39(10)
C10 N5 C14 113.8(4)
C10 N5 Ru1 117.4(3)
C14 N5 Ru1 127.9(3)
C5 N7 C33 111.9(4)
C5 N7 Ru2 127.8(3)
C33 N7 Ru2 120.3(3)
C5 N8 C7 117.6(4)
C5 N8 Ru1 111.6(3)
C7 N8 Ru1 129.6(3)
C8 N4 C39 112.2(4)
C8 N4 Ru1 127.5(3)
C39 N4 Ru1 120.3(3)
C10 N6 C22 112.9(4)
C10 N6 Ru2 123.1(3)
C22 N6 Ru2 123.7(3)
C8 N3 C54 116.9(4)
C8 N3 Ru2 112.1(3)
C54 N3 Ru2 130.1(3)
C30 N1 C61 118.3(4)
C30 N1 Ru2 120.1(3)
C61 N1 Ru2 121.5(3)
C30 N2 C32 117.9(4)
C30 N2 Ru1 124.6(3)
C32 N2 Ru1 117.5(3)
C9 C2 Ru1 177.0(4)
C4 C3 Ru2 176.4(4)
C3 C4 C21 177.0(6)
N7 C5 N8 124.6(4)
N7 C5 H5 121(3)
N8 C5 H5 115(3)
C26 C6 C11 122.9(5)
C26 C6 Cl11 118.4(4)
C11 C6 Cl11 118.7(4)
C12 C7 C45 119.5(4)
C12 C7 N8 120.4(4)
C45 C7 N8 120.1(4)
N4 C8 N3 123.7(4)
N4 C8 H8 118.1
N3 C8 H8 118.1
C2 C9 C13 179.0(6)
N6 C10 N5 123.5(4)
N6 C10 H10 118.3
N5 C10 H10 118.3
C33 C11 C6 118.8(5)
C33 C11 H11 120.6
C6 C11 H11 120.6
C31 C12 C7 119.9(5)
C31 C12 H12 120.0
C7 C12 H12 120.0
C44 C13 C66 118.1(5)
C44 C13 C9 122.0(5)
C66 C13 C9 119.8(5)
C36 C14 C16 119.7(5)
C36 C14 N5 121.0(4)
C16 C14 N5 119.2(4)
C40 C15 C23 121.7(6)
C40 C15 H15 119.2
C23 C15 H15 119.2
C19 C16 C14 118.5(5)
C19 C16 H16 120.7
C14 C16 H16 120.7
C18 C17 C39 119.5(6)
C18 C17 H17 120.2
C39 C17 H17 120.2
C46 C18 C17 123.1(6)
C46 C18 Cl3 118.4(5)
C17 C18 Cl3 118.5(5)
C16 C19 C50 123.0(5)
C16 C19 Cl5 118.0(4)
C50 C19 Cl5 119.0(4)
C39 C20 C59 117.0(6)
C39 C20 H20 121.5
C59 C20 H20 121.5
C41 C21 C58 117.9(6)
C41 C21 C4 122.2(6)
C58 C21 C4 120.0(5)
C49 C22 C42 120.5(5)
C49 C22 N6 120.9(5)
C42 C22 N6 118.6(5)
C15 C23 C47 117.5(5)
C15 C23 C30 121.8(5)
C47 C23 C30 120.3(5)
C26 C24 C34 122.3(5)
C26 C24 Cl12 119.3(4)
C34 C24 Cl12 118.3(4)
C27 C25 C45 123.1(5)
C27 C25 Cl10 119.1(4)
C45 C25 Cl10 117.8(4)
C6 C26 C24 116.7(5)
C6 C26 H26 121.6
C24 C26 H26 121.6
C25 C27 C31 116.8(5)
C25 C27 H27 121.6
C31 C27 H27 121.6
C56 C28 C29 123.9(5)
C56 C28 Cl1 119.7(4)
C29 C28 Cl1 116.4(4)
C54 C29 C28 117.1(5)
C54 C29 H29 121.5
C28 C29 H29 121.5
N2 C30 N1 119.6(4)
N2 C30 C23 118.2(4)
N1 C30 C23 122.2(4)
C12 C31 C27 121.6(5)
C12 C31 Cl9 120.0(4)
C27 C31 Cl9 118.3(4)
N2 C32 H32A 109.5
N2 C32 H32B 109.5
H32A C32 H32B 109.5
N2 C32 H32C 109.5
H32A C32 H32C 109.5
H32B C32 H32C 109.5
C11 C33 C34 120.5(4)
C11 C33 N7 120.8(4)
C34 C33 N7 118.8(4)
C33 C34 C24 118.8(5)
C33 C34 H34 120.6
C24 C34 H34 120.6
C54 C35 C65 118.0(6)
C54 C35 H35 121.0
C65 C35 H35 121.0
C14 C36 C37 119.4(5)
C14 C36 H36 120.3
C37 C36 H36 120.3
C50 C37 C36 121.9(5)
C50 C37 Cl6 119.8(4)
C36 C37 Cl6 118.3(4)
F3 C38 F1 106.9(7)
F3 C38 F2 105.7(7)
F1 C38 F2 106.0(6)
F3 C38 C93 113.4(6)
F1 C38 C93 112.8(6)
F2 C38 C93 111.7(7)
C17 C39 C20 120.2(5)
C17 C39 N4 121.1(5)
C20 C39 N4 118.6(5)
C15 C40 C57 119.9(6)
C15 C40 H40 120.1
C57 C40 H40 120.1
C43 C41 C21 121.5(8)
C43 C41 H41 119.2
C21 C41 H41 119.2
C48 C42 C22 118.6(5)
C48 C42 H42 120.7
C22 C42 H42 120.7
C41 C43 C62 119.5(8)
C41 C43 H43 120.2
C62 C43 H43 120.2
C13 C44 C68 120.7(6)
C13 C44 H44 119.7
C68 C44 H44 119.7
C25 C45 C7 118.9(4)
C25 C45 H45 120.5
C7 C45 H45 120.5
C18 C46 C59 116.9(5)
C18 C46 H46 121.6
C59 C46 H46 121.6
C55 C47 C23 121.5(6)
C55 C47 H47 119.2
C23 C47 H47 119.2
C63 C48 C42 121.9(6)
C63 C48 Cl7' 108.8(8)
C42 C48 Cl7' 124.0(8)
C63 C48 Cl7 121.7(5)
C42 C48 Cl7 116.3(5)
Cl7' C48 Cl7 29.6(10)
C53 C49 C22 118.6(5)
C53 C49 H49 120.7
C22 C49 H49 120.7
C37 C50 C19 117.4(5)
C37 C50 H50 121.3
C19 C50 H50 121.3
C63 C53 C49 122.1(6)
C63 C53 Cl8 119.6(5)
C49 C53 Cl8 118.3(5)
C35 C54 C29 121.0(5)
C35 C54 N3 120.3(5)
C29 C54 N3 118.7(5)
C47 C55 C57 120.1(6)
C47 C55 H55 120.0
C57 C55 H55 120.0
C28 C56 C65 117.3(5)
C28 C56 H56 121.3
C65 C56 H56 121.3
C55 C57 C40 119.1(5)
C55 C57 C90 117.0(5)
C40 C57 C90 123.7(5)
C60 C58 C21 121.1(7)
C60 C58 H58 119.4
C21 C58 H58 119.4
C46 C59 C20 123.3(6)
C46 C59 Cl4 120.2(5)
C20 C59 Cl4 116.6(5)
C62 C60 C58 118.6(8)
C62 C60 H60 120.7
C58 C60 H60 120.7
N1 C61 H61A 109.5
N1 C61 H61B 109.5
H61A C61 H61B 109.5
N1 C61 H61C 109.5
H61A C61 H61C 109.5
H61B C61 H61C 109.5
C43 C62 C60 121.4(7)
C43 C62 H62 119.3
C60 C62 H62 119.3
C53 C63 C48 118.4(5)
C53 C63 H63 120.8
C48 C63 H63 120.8
C56 C65 C35 122.7(6)
C56 C65 Cl2 118.4(5)
C35 C65 Cl2 119.0(5)
C67 C66 C13 119.5(7)
C67 C66 H66 120.3
C13 C66 H66 120.3
C71 C67 C66 120.5(7)
C71 C67 H67 119.7
C66 C67 H67 119.7
C71 C68 C44 121.4(7)
C71 C68 H68 119.3
C44 C68 H68 119.3
C68 C71 C67 119.7(7)
C68 C71 H71 120.1
C67 C71 H71 120.1
C95 C95' C90 150.0(15)
C95 C95' C94 49.6(5)
C90 C95' C94 139.8(7)

loop_
_geom_bond_atom_site_label_1
_geom_bond_atom_site_label_2
_geom_bond_distance
C90 C95' 0.846(6)
C90 C91 1.3900
C90 C95 1.3900
C90 C57 1.537(6)
C91 C92 1.3900
C91 H91 0.9500
C92 C93 1.3900
C92 H92 0.9500
C93 C94 1.3900
C93 C38 1.476(8)
C94 C95 1.3900
C94 C95' 1.698(6)
C95 C95' 0.591(6)
Ru1 C2 1.967(5)
Ru1 N8 2.017(4)
Ru1 N2 2.029(4)
Ru1 N5 2.052(4)
Ru1 N4 2.109(4)
Ru1 Ru2 2.5271(9)
Ru2 C3 1.977(5)
Ru2 N1 1.980(4)
Ru2 N3 2.009(4)
Ru2 N6 2.074(4)
Ru2 N7 2.136(4)
Cl10 C25 1.749(5)
F3 C38 1.335(9)
F2 C38 1.350(10)
F1 C38 1.339(9)
N5 C10 1.338(6)
N5 C14 1.427(6)
N7 C5 1.312(6)
N7 C33 1.432(6)
N8 C5 1.332(6)
N8 C7 1.418(6)
N4 C8 1.317(6)
N4 C39 1.437(6)
N6 C10 1.325(6)
N6 C22 1.440(6)
N3 C8 1.331(6)
N3 C54 1.425(6)
N1 C30 1.346(6)
N1 C61 1.476(6)
N2 C30 1.335(6)
N2 C32 1.484(6)
Cl11 C6 1.747(5)
Cl5 C19 1.746(5)
Cl9 C31 1.724(5)
Cl6 C37 1.748(6)
Cl12 C24 1.733(6)
Cl1 C28 1.745(6)
Cl4 C59 1.750(6)
Cl8 C53 1.725(6)
Cl3 C18 1.745(7)
Cl7 C48 1.777(8)
Cl2 C65 1.744(7)
C2 C9 1.220(6)
C3 C4 1.200(7)
C4 C21 1.443(7)
C5 H5 0.84(5)
C6 C26 1.378(7)
C6 C11 1.387(7)
C7 C12 1.382(7)
C7 C45 1.396(7)
C8 H8 0.9500
C9 C13 1.432(7)
C10 H10 0.9500
C11 C33 1.374(7)
C11 H11 0.9500
C12 C31 1.375(7)
C12 H12 0.9500
C13 C44 1.375(8)
C13 C66 1.402(8)
C14 C36 1.363(7)
C14 C16 1.410(6)
C15 C40 1.375(8)
C15 C23 1.380(7)
C15 H15 0.9500
C16 C19 1.367(7)
C16 H16 0.9500
C17 C18 1.369(7)
C17 C39 1.379(7)
C17 H17 0.9500
C18 C46 1.362(9)
C19 C50 1.374(8)
C20 C39 1.397(8)
C20 C59 1.405(8)
C20 H20 0.9500
C21 C41 1.392(8)
C21 C58 1.393(9)
C22 C49 1.388(7)
C22 C42 1.400(8)
C23 C47 1.388(8)
C23 C30 1.495(7)
C24 C26 1.378(8)
C24 C34 1.395(7)
C25 C27 1.367(7)
C25 C45 1.379(7)
C26 H26 0.9500
C27 C31 1.407(7)
C27 H27 0.9500
C28 C56 1.329(8)
C28 C29 1.401(7)
C29 C54 1.389(7)
C29 H29 0.9500
C32 H32A 0.9800
C32 H32B 0.9800
C32 H32C 0.9800
C33 C34 1.382(7)
C34 H34 0.9500
C35 C54 1.377(8)
C35 C65 1.386(8)
C35 H35 0.9500
C36 C37 1.398(7)
C36 H36 0.9500
C37 C50 1.367(8)
C40 C57 1.387(8)
C40 H40 0.9500
C41 C43 1.364(9)
C41 H41 0.9500
C42 C48 1.381(8)
C42 H42 0.9500
C43 C62 1.371(12)
C43 H43 0.9500
C44 C68 1.380(8)
C44 H44 0.9500
C45 H45 0.9500
C46 C59 1.371(9)
C46 H46 0.9500
C47 C55 1.372(8)
C47 H47 0.9500
C48 C63 1.381(9)
C48 Cl7' 1.620(15)
C49 C53 1.387(8)
C49 H49 0.9500
C50 H50 0.9500
C53 C63 1.371(9)
C55 C57 1.382(8)
C55 H55 0.9500
C56 C65 1.380(9)
C56 H56 0.9500
C58 C60 1.387(9)
C58 H58 0.9500
C60 C62 1.379(12)
C60 H60 0.9500
C61 H61A 0.9800
C61 H61B 0.9800
C61 H61C 0.9800
C62 H62 0.9500
C63 H63 0.9500
C66 C67 1.395(9)
C66 H66 0.9500
C67 C71 1.367(12)
C67 H67 0.9500
C68 C71 1.342(11)
C68 H68 0.9500
C71 H71 0.9500

loop_
_geom_torsion_atom_site_label_1
_geom_torsion_atom_site_label_2
_geom_torsion_atom_site_label_3
_geom_torsion_atom_site_label_4
_geom_torsion
C95' C90 C91 C92 12.3(7)
C95 C90 C91 C92 0.0
C57 C90 C91 C92 179.7(5)
C90 C91 C92 C93 0.0
C91 C92 C93 C94 0.0
C91 C92 C93 C38 -175.8(5)
C92 C93 C94 C95 0.0
C38 C93 C94 C95 175.6(6)
C92 C93 C94 C95' -5.7(3)
C38 C93 C94 C95' 169.9(6)
C93 C94 C95 C95' -17.3(10)
C93 C94 C95 C90 0.0
C95' C94 C95 C90 17.3(10)
C91 C90 C95 C95' 65(2)
C57 C90 C95 C95' -114(2)
C95' C90 C95 C94 -65(2)
C91 C90 C95 C94 0.0
C57 C90 C95 C94 -179.8(5)
C2 Ru1 Ru2 C3 -176.5(6)
N8 Ru1 Ru2 C3 -14.1(5)
N2 Ru1 Ru2 C3 -100.3(5)
N5 Ru1 Ru2 C3 76.7(5)
N4 Ru1 Ru2 C3 167.9(5)
C2 Ru1 Ru2 N1 -64.1(5)
N8 Ru1 Ru2 N1 98.31(16)
N2 Ru1 Ru2 N1 12.12(16)
N5 Ru1 Ru2 N1 -170.94(16)
N4 Ru1 Ru2 N1 -79.68(17)
C2 Ru1 Ru2 N3 27.3(5)
N8 Ru1 Ru2 N3 -170.24(16)
N2 Ru1 Ru2 N3 103.57(17)
N5 Ru1 Ru2 N3 -79.49(16)
N4 Ru1 Ru2 N3 11.77(17)
C2 Ru1 Ru2 N6 115.9(5)
N8 Ru1 Ru2 N6 -81.68(16)
N2 Ru1 Ru2 N6 -167.87(15)
N5 Ru1 Ru2 N6 9.07(15)
N4 Ru1 Ru2 N6 100.33(16)
C2 Ru1 Ru2 N7 -154.4(5)
N8 Ru1 Ru2 N7 8.06(15)
N2 Ru1 Ru2 N7 -78.13(16)
N5 Ru1 Ru2 N7 98.81(15)
N4 Ru1 Ru2 N7 -169.93(16)
C2 Ru1 N5 C10 -175.9(4)
N8 Ru1 N5 C10 84.8(4)
N2 Ru1 N5 C10 12.3(14)
N4 Ru1 N5 C10 -90.3(4)
Ru2 Ru1 N5 C10 -12.7(3)
C2 Ru1 N5 C14 15.2(4)
N8 Ru1 N5 C14 -84.2(4)
N2 Ru1 N5 C14 -156.6(11)
N4 Ru1 N5 C14 100.8(4)
Ru2 Ru1 N5 C14 178.4(4)
C3 Ru2 N7 C5 163.0(4)
N1 Ru2 N7 C5 -99.1(4)
N3 Ru2 N7 C5 5.3(16)
N6 Ru2 N7 C5 74.8(4)
Ru1 Ru2 N7 C5 -9.7(4)
C3 Ru2 N7 C33 -14.7(4)
N1 Ru2 N7 C33 83.2(4)
N3 Ru2 N7 C33 -172.4(13)
N6 Ru2 N7 C33 -102.9(3)
Ru1 Ru2 N7 C33 172.6(3)
C2 Ru1 N8 C5 165.5(3)
N2 Ru1 N8 C5 73.9(3)
N5 Ru1 N8 C5 -99.2(3)
N4 Ru1 N8 C5 12.6(18)
Ru2 Ru1 N8 C5 -9.2(3)
C2 Ru1 N8 C7 -1.7(4)
N2 Ru1 N8 C7 -93.4(4)
N5 Ru1 N8 C7 93.5(4)
N4 Ru1 N8 C7 -154.6(15)
Ru2 Ru1 N8 C7 -176.4(4)
C2 Ru1 N4 C8 169.8(5)
N8 Ru1 N4 C8 -37.0(19)
N2 Ru1 N4 C8 -98.2(4)
N5 Ru1 N4 C8 74.8(4)
Ru2 Ru1 N4 C8 -14.9(4)
C2 Ru1 N4 C39 -9.3(4)
N8 Ru1 N4 C39 143.9(16)
N2 Ru1 N4 C39 82.8(4)
N5 Ru1 N4 C39 -104.2(4)
Ru2 Ru1 N4 C39 166.1(4)
C3 Ru2 N6 C10 -170.4(4)
N1 Ru2 N6 C10 -8.6(17)
N3 Ru2 N6 C10 88.0(4)
N7 Ru2 N6 C10 -85.9(4)
Ru1 Ru2 N6 C10 -8.5(4)
C3 Ru2 N6 C22 3.0(4)
N1 Ru2 N6 C22 164.9(14)
N3 Ru2 N6 C22 -98.6(4)
N7 Ru2 N6 C22 87.5(4)
Ru1 Ru2 N6 C22 165.0(4)
C3 Ru2 N3 C8 175.1(4)
N1 Ru2 N3 C8 76.8(4)
N6 Ru2 N3 C8 -97.1(4)
N7 Ru2 N3 C8 -27.6(16)
Ru1 Ru2 N3 C8 -12.8(4)
C3 Ru2 N3 C54 -15.4(5)
N1 Ru2 N3 C54 -113.8(5)
N6 Ru2 N3 C54 72.4(5)
N7 Ru2 N3 C54 141.8(12)
Ru1 Ru2 N3 C54 156.6(4)
C3 Ru2 N1 C30 147.0(4)
N3 Ru2 N1 C30 -111.1(4)
N6 Ru2 N1 C30 -14.7(17)
N7 Ru2 N1 C30 62.6(4)
Ru1 Ru2 N1 C30 -14.8(4)
C3 Ru2 N1 C61 -33.8(4)
N3 Ru2 N1 C61 68.1(4)
N6 Ru2 N1 C61 164.5(14)
N7 Ru2 N1 C61 -118.2(4)
Ru1 Ru2 N1 C61 164.4(4)
C2 Ru1 N2 C30 149.0(4)
N8 Ru1 N2 C30 -111.8(4)
N5 Ru1 N2 C30 -39.1(14)
N4 Ru1 N2 C30 63.6(4)
Ru2 Ru1 N2 C30 -14.0(4)
C2 Ru1 N2 C32 -32.7(4)
N8 Ru1 N2 C32 66.5(3)
N5 Ru1 N2 C32 139.1(11)
N4 Ru1 N2 C32 -118.2(3)
Ru2 Ru1 N2 C32 164.3(3)
N8 Ru1 C2 C9 0(9)
N2 Ru1 C2 C9 88(9)
N5 Ru1 C2 C9 -91(9)
N4 Ru1 C2 C9 178(100)
Ru2 Ru1 C2 C9 163(9)
N1 Ru2 C3 C4 102(8)
N3 Ru2 C3 C4 9(8)
N6 Ru2 C3 C4 -80(8)
N7 Ru2 C3 C4 -169(8)
Ru1 Ru2 C3 C4 -147(8)
Ru2 C3 C4 C21 93(13)
C33 N7 C5 N8 -176.4(4)
Ru2 N7 C5 N8 5.8(7)
C7 N8 C5 N7 173.2(4)
Ru1 N8 C5 N7 4.2(6)
C5 N8 C7 C12 141.6(5)
Ru1 N8 C7 C12 -51.8(6)
C5 N8 C7 C45 -38.7(6)
Ru1 N8 C7 C45 127.9(4)
C39 N4 C8 N3 -171.1(5)
Ru1 N4 C8 N3 9.8(8)
C54 N3 C8 N4 -165.9(5)
Ru2 N3 C8 N4 5.1(6)
Ru1 C2 C9 C13 31(43)
C22 N6 C10 N5 -173.0(4)
Ru2 N6 C10 N5 1.1(7)
C14 N5 C10 N6 -179.6(4)
Ru1 N5 C10 N6 10.0(6)
C26 C6 C11 C33 0.7(8)
Cl11 C6 C11 C33 178.5(4)
C45 C7 C12 C31 1.8(7)
N8 C7 C12 C31 -178.4(5)
C2 C9 C13 C44 39(37)
C2 C9 C13 C66 -141(37)
C10 N5 C14 C36 -50.0(6)
Ru1 N5 C14 C36 119.2(4)
C10 N5 C14 C16 128.4(5)
Ru1 N5 C14 C16 -62.4(6)
C36 C14 C16 C19 0.5(7)
N5 C14 C16 C19 -177.9(4)
C39 C17 C18 C46 0.6(9)
C39 C17 C18 Cl3 179.4(4)
C14 C16 C19 C50 0.3(8)
C14 C16 C19 Cl5 178.9(4)
C3 C4 C21 C41 -137(10)
C3 C4 C21 C58 43(11)
C10 N6 C22 C49 -120.9(5)
Ru2 N6 C22 C49 65.1(6)
C10 N6 C22 C42 59.8(6)
Ru2 N6 C22 C42 -114.3(5)
C40 C15 C23 C47 -4.1(8)
C40 C15 C23 C30 169.2(5)
C11 C6 C26 C24 -2.4(8)
Cl11 C6 C26 C24 179.9(4)
C34 C24 C26 C6 3.8(8)
Cl12 C24 C26 C6 -179.8(4)
C45 C25 C27 C31 0.0(8)
Cl10 C25 C27 C31 -178.2(4)
C56 C28 C29 C54 -1.1(9)
Cl1 C28 C29 C54 180.0(4)
C32 N2 C30 N1 -171.1(4)
Ru1 N2 C30 N1 7.1(7)
C32 N2 C30 C23 9.2(7)
Ru1 N2 C30 C23 -172.6(3)
C61 N1 C30 N2 -170.7(5)
Ru2 N1 C30 N2 8.5(6)
C61 N1 C30 C23 9.0(7)
Ru2 N1 C30 C23 -171.8(4)
C15 C23 C30 N2 -96.7(6)
C47 C23 C30 N2 76.4(7)
C15 C23 C30 N1 83.6(7)
C47 C23 C30 N1 -103.3(6)
C7 C12 C31 C27 -0.3(8)
C7 C12 C31 Cl9 179.0(4)
C25 C27 C31 C12 -0.6(8)
C25 C27 C31 Cl9 -179.9(4)
C6 C11 C33 C34 -0.3(7)
C6 C11 C33 N7 179.4(4)
C5 N7 C33 C11 -65.9(6)
Ru2 N7 C33 C11 112.1(4)
C5 N7 C33 C34 113.8(5)
Ru2 N7 C33 C34 -68.1(5)
C11 C33 C34 C24 1.7(7)
N7 C33 C34 C24 -178.1(4)
C26 C24 C34 C33 -3.5(8)
Cl12 C24 C34 C33 -180.0(4)
C16 C14 C36 C37 -0.2(7)
N5 C14 C36 C37 178.2(5)
C14 C36 C37 C50 -1.0(8)
C14 C36 C37 Cl6 178.9(4)
C94 C93 C38 F3 -117.7(7)
C92 C93 C38 F3 58.0(8)
C94 C93 C38 F1 120.7(7)
C92 C93 C38 F1 -63.6(8)
C94 C93 C38 F2 1.5(8)
C92 C93 C38 F2 177.3(5)
C18 C17 C39 C20 1.1(8)
C18 C17 C39 N4 179.3(5)
C59 C20 C39 C17 -1.6(8)
C59 C20 C39 N4 -179.9(5)
C8 N4 C39 C17 -69.8(6)
Ru1 N4 C39 C17 109.4(5)
C8 N4 C39 C20 108.5(5)
Ru1 N4 C39 C20 -72.3(6)
C23 C15 C40 C57 0.8(9)
C58 C21 C41 C43 0.2(9)
C4 C21 C41 C43 179.8(6)
C49 C22 C42 C48 -1.1(8)
N6 C22 C42 C48 178.3(5)
C21 C41 C43 C62 1.2(11)
C66 C13 C44 C68 -2.4(9)
C9 C13 C44 C68 177.9(6)
C27 C25 C45 C7 1.5(8)
Cl10 C25 C45 C7 179.8(4)
C12 C7 C45 C25 -2.4(7)
N8 C7 C45 C25 177.9(4)
C17 C18 C46 C59 -1.7(9)
Cl3 C18 C46 C59 179.6(5)
C15 C23 C47 C55 4.0(9)
C30 C23 C47 C55 -169.4(6)
C22 C42 C48 C63 0.6(9)
C22 C42 C48 Cl7' -150.8(13)
C22 C42 C48 Cl7 176.0(4)
C42 C22 C49 C53 0.8(8)
N6 C22 C49 C53 -178.6(5)
C36 C37 C50 C19 1.9(8)
Cl6 C37 C50 C19 -178.1(4)
C16 C19 C50 C37 -1.5(8)
Cl5 C19 C50 C37 180.0(4)
C22 C49 C53 C63 0.0(9)
C22 C49 C53 Cl8 179.4(4)
C65 C35 C54 C29 -0.8(9)
C65 C35 C54 N3 179.6(5)
C28 C29 C54 C35 1.0(8)
C28 C29 C54 N3 -179.4(5)
C8 N3 C54 C35 -136.2(5)
Ru2 N3 C54 C35 54.7(7)
C8 N3 C54 C29 44.1(7)
Ru2 N3 C54 C29 -124.9(5)
C23 C47 C55 C57 -0.7(10)
C29 C28 C56 C65 0.9(10)
Cl1 C28 C56 C65 179.8(5)
C47 C55 C57 C40 -2.7(10)
C47 C55 C57 C90 173.3(6)
C15 C40 C57 C55 2.7(9)
C15 C40 C57 C90 -173.1(5)
C95' C90 C57 C55 133.0(9)
C91 C90 C57 C55 -33.3(7)
C95 C90 C57 C55 146.4(5)
C95' C90 C57 C40 -51.1(11)
C91 C90 C57 C40 142.6(5)
C95 C90 C57 C40 -37.7(7)
C41 C21 C58 C60 -0.7(9)
C4 C21 C58 C60 179.7(6)
C18 C46 C59 C20 1.1(10)
C18 C46 C59 Cl4 -179.0(5)
C39 C20 C59 C46 0.5(9)
C39 C20 C59 Cl4 -179.4(4)
C21 C58 C60 C62 -0.2(11)
C41 C43 C62 C60 -2.2(13)
C58 C60 C62 C43 1.6(12)
C49 C53 C63 C48 -0.5(10)
Cl8 C53 C63 C48 -179.9(5)
C42 C48 C63 C53 0.2(10)
Cl7' C48 C63 C53 155.3(11)
Cl7 C48 C63 C53 -175.0(5)
C28 C56 C65 C35 -0.6(11)
C28 C56 C65 Cl2 179.1(5)
C54 C35 C65 C56 0.5(10)
C54 C35 C65 Cl2 -179.1(5)
C44 C13 C66 C67 2.1(10)
C9 C13 C66 C67 -178.2(6)
C13 C66 C67 C71 -0.8(13)
C13 C44 C68 C71 1.3(12)
C44 C68 C71 C67 0.1(15)
C66 C67 C71 C68 -0.3(15)
C94 C95 C95' C90 122(2)
C90 C95 C95' C94 -122(2)
C91 C90 C95' C95 -120(2)
C57 C90 C95' C95 73(3)
C91 C90 C95' C94 -27.8(15)
C95 C90 C95' C94 92(3)
C57 C90 C95' C94 165.0(8)
C93 C94 C95' C95 164.7(9)
C93 C94 C95' C90 25.8(14)
C95 C94 C95' C90 -139(2)
